data_7062559
loop_
_publ_author_name
'Mandal, Suman'
'Harijan, Dinesh'
'Muduli, Gopendra'
'Subramaniyam, Kalaivanan'
'Rengan, Aravind Kumar'
'Prabusankar, Ganesan'

_publ_section_title
;
 Highly active higher coordinated copper(i)--N-heterocyclic chalcogenone
 catalysed click chemistry
;
_journal_issue 32
_journal_name_full 'New Journal of Chemistry'
_journal_page_first 15027
_journal_page_last 15035
_journal_paper_doi 10.1039/D3NJ01875J
_journal_volume 47
_journal_year 2023
_chemical_formula_moiety 'C22 H26 Cu N6 S2, F6 P'
_chemical_formula_sum 'C22 H26 Cu F6 N6 P S2'
_chemical_formula_weight 647.12
_chemical_name_systematic 'Cat 7'
_space_group_crystal_system triclinic
_space_group_IT_number 2
_space_group_name_Hall '-P 1'
_space_group_name_H-M_alt 'P -1'
_atom_sites_solution_hydrogens geom
_audit_creation_date 2023-06-20
_audit_creation_method
;
Olex2 1.3
(compiled 2020.11.12 svn.r5f609507 for OlexSys, GUI svn.r6408)
;
_audit_update_record
;
2023-07-04 deposited with the CCDC.	2023-07-04 downloaded from the CCDC.
;
_cell_angle_alpha 102.000(2)
_cell_angle_beta 110.065(2)
_cell_angle_gamma 111.341(2)
_cell_formula_units_Z 2
_cell_length_a 11.7935(7)
_cell_length_b 12.0809(7)
_cell_length_c 12.2924(7)
_cell_measurement_reflns_used 8696
_cell_measurement_temperature 273.15
_cell_measurement_theta_max 23.83
_cell_measurement_theta_min 2.67
_cell_volume 1417.11(15)
_computing_cell_refinement 'SAINT V8.40B (?, 2016)'
_computing_data_reduction 'SAINT V8.40B (?, 2016)'
_computing_molecular_graphics 'Olex2 1.3 (Dolomanov et al., 2009)'
_computing_publication_material 'Olex2 1.3 (Dolomanov et al., 2009)'
_computing_structure_refinement 'SHELXL 2018/3 (Sheldrick, 2015)'
_computing_structure_solution 'SHELXT 2018/2 (Sheldrick, 2018)'
_diffrn_ambient_temperature 273.15
_diffrn_measured_fraction_theta_full 1.000
_diffrn_measured_fraction_theta_max 1.000
_diffrn_measurement_device_type 'Bruker APEX-II CCD'
_diffrn_measurement_method '\f and \w scans'
_diffrn_radiation_type MoK\a
_diffrn_radiation_wavelength 0.71073
_diffrn_reflns_av_R_equivalents 0.0605
_diffrn_reflns_av_unetI/netI 0.0438
_diffrn_reflns_Laue_measured_fraction_full 1.000
_diffrn_reflns_Laue_measured_fraction_max 1.000
_diffrn_reflns_limit_h_max 15
_diffrn_reflns_limit_h_min -15
_diffrn_reflns_limit_k_max 15
_diffrn_reflns_limit_k_min -15
_diffrn_reflns_limit_l_max 15
_diffrn_reflns_limit_l_min -14
_diffrn_reflns_number 33022
_diffrn_reflns_point_group_measured_fraction_full 1.000
_diffrn_reflns_point_group_measured_fraction_max 1.000
_diffrn_reflns_theta_full 25.242
_diffrn_reflns_theta_max 27.103
_diffrn_reflns_theta_min 1.907
_diffrn_source_current 0.0
_diffrn_source_power 0.0
_diffrn_source_voltage 0.0
_diffrn_standards_number 0
_exptl_absorpt_coefficient_mu 1.037
_exptl_absorpt_correction_T_max 0.7455
_exptl_absorpt_correction_T_min 0.6484
_exptl_absorpt_correction_type none
_exptl_absorpt_process_details
;
SADABS-2016/2 (Bruker,2016/2) was used for absorption correction.
wR2(int) was 0.1121 before and 0.0624 after correction.
The Ratio of minimum to maximum transmission is 0.8698.
The \l/2 correction factor is Not present.
;
_exptl_crystal_colour 'metallic orangish yellow'
_exptl_crystal_colour_lustre metallic
_exptl_crystal_colour_modifier orangish
_exptl_crystal_colour_primary yellow
_exptl_crystal_density_diffrn 1.517
_exptl_crystal_description block
_exptl_crystal_F_000 660
_exptl_crystal_preparation CH2Cl2
_exptl_crystal_recrystallization_method CHCl3
_exptl_crystal_size_max 0.08
_exptl_crystal_size_mid 0.07
_exptl_crystal_size_min 0.06
_refine_diff_density_max 0.579
_refine_diff_density_min -0.511
_refine_diff_density_rms 0.064
_refine_ls_extinction_method none
_refine_ls_goodness_of_fit_ref 1.018
_refine_ls_hydrogen_treatment constr
_refine_ls_matrix_type full
_refine_ls_number_parameters 347
_refine_ls_number_reflns 6254
_refine_ls_number_restraints 0
_refine_ls_restrained_S_all 1.018
_refine_ls_R_factor_all 0.0830
_refine_ls_R_factor_gt 0.0497
_refine_ls_shift/su_max 0.001
_refine_ls_shift/su_mean 0.000
_refine_ls_structure_factor_coef Fsqd
_refine_ls_weighting_details 'w=1/[\s^2^(Fo^2^)+(0.0631P)^2^+0.9304P] where P=(Fo^2^+2Fc^2^)/3'
_refine_ls_weighting_scheme calc
_refine_ls_wR_factor_gt 0.1230
_refine_ls_wR_factor_ref 0.1421
_reflns_Friedel_coverage 0.000
_reflns_number_gt 4213
_reflns_number_total 6254
_reflns_threshold_expression 'I > 2\s(I)'
_cod_data_source_file d3nj01875j2.cif
_cod_data_source_block 7
_cod_depositor_comments 'Adding full bibliography for 7062555--7062561.cif.'
_cod_database_code 7062559
_shelx_shelxl_version_number 2018/3
_shelx_space_group_comment
;
The symmetry employed for this shelxl refinement is uniquely defined
by the following loop, which should always be used as a source of
symmetry information in preference to the above space-group names.
They are only intended as comments.
;
_shelx_estimated_absorpt_t_max 0.940
_shelx_estimated_absorpt_t_min 0.922
_olex2_refinement_description
;
1.a Ternary CH refined with riding coordinates:
 C9(H9), C20(H20)
1.b Aromatic/amide H refined with riding coordinates:
 C2(H2), C3(H3), C5(H5), C6(H6), C7(H7), C8(H8), C13(H13), C14(H14), C16(H16),
 C17(H17), C18(H18), C19(H19)
1.c Idealised Me refined as rotating group:
 C10(H10A,H10B,H10C), C11(H11A,H11B,H11C), C21(H21A,H21B,H21C), C22(H22A,H22B,
 H22C)
;
_olex2_submission_special_instructions 'No special instructions were received'

loop_
_space_group_symop_operation_xyz
'x, y, z'
'-x, -y, -z'

loop_
_atom_site_label
_atom_site_type_symbol
_atom_site_fract_x
_atom_site_fract_y
_atom_site_fract_z
_atom_site_U_iso_or_equiv
_atom_site_adp_type
_atom_site_occupancy
_atom_site_site_symmetry_order
_atom_site_calc_flag
_atom_site_refinement_flags_posn
_atom_site_refinement_flags_adp
_atom_site_refinement_flags_occupancy
_atom_site_disorder_assembly
_atom_site_disorder_group
Cu1 Cu 0.23481(4) 0.37166(4) 0.58449(4) 0.06293(17) Uani 1 1 d . . . . .
S1 S 0.06810(9) 0.16981(9) 0.45956(10) 0.0649(3) Uani 1 1 d . . . . .
P1 P 0.25472(10) 0.81805(10) 1.10895(10) 0.0658(3) Uani 1 1 d . . . . .
F1 F 0.1745(3) 0.8781(3) 1.0404(4) 0.1629(18) Uani 1 1 d . . . . .
N1 N -0.1940(3) 0.1259(3) 0.3775(3) 0.0577(7) Uani 1 1 d . . . . .
C1 C -0.0642(3) 0.2016(3) 0.4030(3) 0.0477(7) Uani 1 1 d . . . . .
S2 S 0.46570(8) 0.44946(8) 0.67164(8) 0.0553(2) Uani 1 1 d . . . . .
F2 F 0.3872(3) 0.9536(2) 1.1788(3) 0.1150(10) Uani 1 1 d . . . . .
N2 N -0.0651(3) 0.3023(2) 0.3688(2) 0.0502(6) Uani 1 1 d . . . . .
C2 C -0.2771(4) 0.1754(4) 0.3247(4) 0.0764(12) Uani 1 1 d . . . . .
H2 H -0.371235 0.139248 0.297214 0.092 Uiso 1 1 calc R U . . .
F3 F 0.2171(4) 0.8417(4) 1.2177(3) 0.1652(18) Uani 1 1 d . . . . .
N3 N 0.1666(3) 0.4586(3) 0.4609(3) 0.0577(7) Uani 1 1 d . . . . .
C3 C -0.1988(4) 0.2843(4) 0.3199(4) 0.0715(11) Uani 1 1 d . . . . .
H3 H -0.227971 0.338512 0.289467 0.086 Uiso 1 1 calc R U . . .
F4 F 0.3390(4) 0.7566(3) 1.1807(4) 0.1427(14) Uani 1 1 d . . . . .
N4 N 0.2319(3) 0.4274(3) 0.7588(3) 0.0570(7) Uani 1 1 d . . . . .
C4 C 0.0430(3) 0.4024(3) 0.3647(3) 0.0482(7) Uani 1 1 d . . . . .
F5 F 0.1218(3) 0.6820(2) 1.0389(3) 0.1024(9) Uani 1 1 d . . . . .
N5 N 0.4459(3) 0.6127(2) 0.8497(2) 0.0478(6) Uani 1 1 d . . . . .
C5 C 0.0124(4) 0.4357(4) 0.2617(3) 0.0663(10) Uani 1 1 d . . . . .
H5 H -0.075638 0.391987 0.195120 0.080 Uiso 1 1 calc R U . . .
F6 F 0.2944(4) 0.7812(4) 1.0039(4) 0.1363(12) Uani 1 1 d . . . . .
N6 N 0.6100(3) 0.7073(3) 0.8058(3) 0.0531(7) Uani 1 1 d . . . . .
C6 C 0.1154(4) 0.5353(4) 0.2601(4) 0.0737(11) Uani 1 1 d . . . . .
H6 H 0.097800 0.560677 0.192323 0.088 Uiso 1 1 calc R U . . .
C7 C 0.2429(4) 0.5963(4) 0.3580(4) 0.0743(11) Uani 1 1 d . . . . .
H7 H 0.313774 0.664908 0.359483 0.089 Uiso 1 1 calc R U . . .
C8 C 0.2648(4) 0.5543(4) 0.4545(4) 0.0756(11) Uani 1 1 d . . . . .
H8 H 0.353238 0.594477 0.520011 0.091 Uiso 1 1 calc R U . . .
C9 C -0.2402(4) 0.0033(4) 0.3958(4) 0.0728(11) Uani 1 1 d . . . . .
H9 H -0.159470 0.002997 0.454521 0.087 Uiso 1 1 calc R U . . .
C10 C -0.3354(6) -0.0055(6) 0.4540(5) 0.1135(19) Uani 1 1 d . . . . .
H10A H -0.290371 0.068434 0.530180 0.170 Uiso 1 1 calc R U . . .
H10B H -0.359287 -0.081918 0.472144 0.170 Uiso 1 1 calc R U . . .
H10C H -0.416941 -0.008433 0.396789 0.170 Uiso 1 1 calc R U . . .
C11 C -0.3031(5) -0.1063(4) 0.2749(5) 0.0998(15) Uani 1 1 d . . . . .
H11A H -0.380154 -0.105621 0.214461 0.150 Uiso 1 1 calc R U . . .
H11B H -0.333210 -0.185664 0.287516 0.150 Uiso 1 1 calc R U . . .
H11C H -0.236548 -0.098186 0.244769 0.150 Uiso 1 1 calc R U . . .
C12 C 0.5068(3) 0.5910(3) 0.7763(3) 0.0450(7) Uani 1 1 d . . . . .
C13 C 0.6126(4) 0.8009(3) 0.8951(4) 0.0656(9) Uani 1 1 d . . . . .
H13 H 0.673341 0.888405 0.929479 0.079 Uiso 1 1 calc R U . . .
C14 C 0.5127(4) 0.7429(3) 0.9229(3) 0.0616(9) Uani 1 1 d . . . . .
H14 H 0.491470 0.782451 0.980833 0.074 Uiso 1 1 calc R U . . .
C15 C 0.3407(3) 0.5198(3) 0.8634(3) 0.0476(7) Uani 1 1 d . . . . .
C16 C 0.3554(4) 0.5320(4) 0.9823(3) 0.0580(8) Uani 1 1 d . . . . .
H16 H 0.434627 0.596549 1.052742 0.070 Uiso 1 1 calc R U . . .
C17 C 0.2497(4) 0.4463(4) 0.9937(4) 0.0721(11) Uani 1 1 d . . . . .
H17 H 0.255085 0.453770 1.072414 0.086 Uiso 1 1 calc R U . . .
C18 C 0.1368(4) 0.3501(5) 0.8886(4) 0.0779(12) Uani 1 1 d . . . . .
H18 H 0.064758 0.290584 0.894564 0.093 Uiso 1 1 calc R U . . .
C19 C 0.1316(4) 0.3428(4) 0.7731(4) 0.0727(11) Uani 1 1 d . . . . .
H19 H 0.055071 0.276259 0.701821 0.087 Uiso 1 1 calc R U . . .
C20 C 0.7022(4) 0.7328(4) 0.7461(4) 0.0651(10) Uani 1 1 d . . . . .
H20 H 0.688040 0.650083 0.695723 0.078 Uiso 1 1 calc R U . . .
C21 C 0.6643(5) 0.7996(5) 0.6602(4) 0.0844(12) Uani 1 1 d . . . . .
H21A H 0.568474 0.750008 0.602019 0.127 Uiso 1 1 calc R U . . .
H21B H 0.717138 0.808057 0.615015 0.127 Uiso 1 1 calc R U . . .
H21C H 0.683040 0.883225 0.708564 0.127 Uiso 1 1 calc R U . . .
C22 C 0.8493(4) 0.8085(6) 0.8450(5) 0.1048(17) Uani 1 1 d . . . . .
H22A H 0.865685 0.890729 0.894372 0.157 Uiso 1 1 calc R U . . .
H22B H 0.908199 0.820568 0.805717 0.157 Uiso 1 1 calc R U . . .
H22C H 0.868121 0.762641 0.898011 0.157 Uiso 1 1 calc R U . . .

loop_
_atom_site_aniso_label
_atom_site_aniso_U_11
_atom_site_aniso_U_22
_atom_site_aniso_U_33
_atom_site_aniso_U_23
_atom_site_aniso_U_13
_atom_site_aniso_U_12
Cu1 0.0484(3) 0.0639(3) 0.0549(3) 0.0286(2) 0.01180(19) 0.0133(2)
S1 0.0487(5) 0.0504(5) 0.0848(6) 0.0332(5) 0.0153(4) 0.0235(4)
P1 0.0535(5) 0.0570(6) 0.0803(7) 0.0226(5) 0.0331(5) 0.0193(4)
F1 0.0804(19) 0.103(2) 0.241(4) 0.072(3) 0.000(2) 0.0456(17)
N1 0.0464(15) 0.0553(16) 0.0629(17) 0.0320(14) 0.0154(13) 0.0196(13)
C1 0.0467(17) 0.0421(16) 0.0433(16) 0.0175(14) 0.0120(13) 0.0178(14)
S2 0.0467(4) 0.0519(5) 0.0596(5) 0.0156(4) 0.0237(4) 0.0195(4)
F2 0.0630(15) 0.0692(16) 0.154(3) 0.0427(17) 0.0162(16) 0.0059(12)
N2 0.0478(14) 0.0489(15) 0.0549(15) 0.0278(13) 0.0187(12) 0.0240(12)
C2 0.051(2) 0.084(3) 0.102(3) 0.057(3) 0.027(2) 0.035(2)
F3 0.159(3) 0.147(3) 0.107(2) -0.012(2) 0.082(2) 0.006(3)
N3 0.0562(16) 0.0514(16) 0.0552(16) 0.0273(13) 0.0178(14) 0.0190(13)
C3 0.055(2) 0.078(3) 0.097(3) 0.055(2) 0.030(2) 0.039(2)
F4 0.120(2) 0.106(2) 0.166(3) 0.075(2) 0.023(2) 0.045(2)
N4 0.0423(14) 0.0713(19) 0.0609(17) 0.0360(15) 0.0244(13) 0.0239(14)
C4 0.0522(18) 0.0456(17) 0.0504(18) 0.0228(15) 0.0226(15) 0.0252(15)
F5 0.0874(17) 0.0761(16) 0.0930(18) 0.0144(14) 0.0435(15) -0.0031(13)
N5 0.0462(14) 0.0510(15) 0.0496(14) 0.0236(12) 0.0228(12) 0.0232(12)
C5 0.069(2) 0.076(2) 0.058(2) 0.0406(19) 0.0238(18) 0.035(2)
F6 0.131(3) 0.149(3) 0.163(3) 0.057(2) 0.113(3) 0.057(2)
N6 0.0521(15) 0.0492(15) 0.0642(17) 0.0252(14) 0.0323(14) 0.0226(13)
C6 0.085(3) 0.087(3) 0.077(3) 0.059(2) 0.044(2) 0.047(2)
C7 0.072(3) 0.072(2) 0.099(3) 0.056(2) 0.046(2) 0.033(2)
C8 0.058(2) 0.067(2) 0.080(3) 0.042(2) 0.018(2) 0.0149(19)
C9 0.054(2) 0.062(2) 0.083(3) 0.045(2) 0.0142(19) 0.0150(18)
C10 0.106(4) 0.129(4) 0.105(4) 0.079(4) 0.051(3) 0.034(3)
C11 0.094(3) 0.058(3) 0.118(4) 0.032(3) 0.032(3) 0.024(2)
C12 0.0396(15) 0.0518(18) 0.0469(16) 0.0258(14) 0.0171(13) 0.0237(14)
C13 0.069(2) 0.0457(19) 0.076(2) 0.0161(18) 0.039(2) 0.0206(17)
C14 0.068(2) 0.055(2) 0.066(2) 0.0190(18) 0.0368(19) 0.0292(18)
C15 0.0444(16) 0.0588(19) 0.0547(18) 0.0324(16) 0.0251(15) 0.0310(15)
C16 0.062(2) 0.072(2) 0.0549(19) 0.0320(18) 0.0314(17) 0.0380(18)
C17 0.083(3) 0.100(3) 0.078(3) 0.059(3) 0.056(2) 0.055(3)
C18 0.065(2) 0.101(3) 0.100(3) 0.067(3) 0.055(3) 0.041(2)
C19 0.0453(19) 0.088(3) 0.081(3) 0.043(2) 0.0285(19) 0.0222(19)
C20 0.063(2) 0.056(2) 0.090(3) 0.029(2) 0.051(2) 0.0254(18)
C21 0.078(3) 0.107(3) 0.076(3) 0.048(3) 0.043(2) 0.037(3)
C22 0.059(3) 0.154(5) 0.122(4) 0.087(4) 0.048(3) 0.046(3)

loop_
_atom_type_symbol
_atom_type_description
_atom_type_scat_dispersion_real
_atom_type_scat_dispersion_imag
_atom_type_scat_source
C C 0.0033 0.0016 'International Tables Vol C Tables 4.2.6.8 and 6.1.1.4'
H H 0.0000 0.0000 'International Tables Vol C Tables 4.2.6.8 and 6.1.1.4'
Cu Cu 0.3201 1.2651 'International Tables Vol C Tables 4.2.6.8 and 6.1.1.4'
F F 0.0171 0.0103 'International Tables Vol C Tables 4.2.6.8 and 6.1.1.4'
N N 0.0061 0.0033 'International Tables Vol C Tables 4.2.6.8 and 6.1.1.4'
P P 0.1023 0.0942 'International Tables Vol C Tables 4.2.6.8 and 6.1.1.4'
S S 0.1246 0.1234 'International Tables Vol C Tables 4.2.6.8 and 6.1.1.4'

loop_
_geom_angle_atom_site_label_1
_geom_angle_atom_site_label_2
_geom_angle_atom_site_label_3
_geom_angle
_geom_angle_site_symmetry_1
_geom_angle_site_symmetry_3
_geom_angle_publ_flag
S1 Cu1 S2 128.82(4) . . ?
N3 Cu1 S1 95.92(8) . . ?
N3 Cu1 S2 112.17(8) . . ?
N3 Cu1 N4 116.25(11) . . ?
N4 Cu1 S1 110.66(8) . . ?
N4 Cu1 S2 94.51(8) . . ?
C1 S1 Cu1 98.60(11) . . ?
F1 P1 F2 89.40(17) . . ?
F1 P1 F3 93.1(3) . . ?
F1 P1 F4 179.6(2) . . ?
F1 P1 F5 90.63(18) . . ?
F1 P1 F6 92.9(3) . . ?
F2 P1 F4 90.21(17) . . ?
F2 P1 F5 180.0(3) . . ?
F3 P1 F2 91.6(2) . . ?
F3 P1 F4 86.8(3) . . ?
F3 P1 F5 88.42(17) . . ?
F3 P1 F6 173.3(3) . . ?
F5 P1 F4 89.76(18) . . ?
F6 P1 F2 91.37(19) . . ?
F6 P1 F4 87.1(2) . . ?
F6 P1 F5 88.65(17) . . ?
C1 N1 C2 110.0(3) . . ?
C1 N1 C9 124.3(3) . . ?
C2 N1 C9 125.6(3) . . ?
N1 C1 S1 125.1(2) . . ?
N1 C1 N2 106.1(3) . . ?
N2 C1 S1 128.7(2) . . ?
C12 S2 Cu1 96.45(10) . . ?
C1 N2 C3 108.5(3) . . ?
C1 N2 C4 128.6(3) . . ?
C3 N2 C4 122.3(3) . . ?
N1 C2 H2 126.1 . . ?
C3 C2 N1 107.7(3) . . ?
C3 C2 H2 126.1 . . ?
C4 N3 Cu1 124.1(2) . . ?
C4 N3 C8 115.9(3) . . ?
C8 N3 Cu1 116.3(2) . . ?
N2 C3 H3 126.2 . . ?
C2 C3 N2 107.5(3) . . ?
C2 C3 H3 126.2 . . ?
C15 N4 Cu1 123.4(2) . . ?
C15 N4 C19 116.4(3) . . ?
C19 N4 Cu1 117.2(3) . . ?
N3 C4 N2 117.8(3) . . ?
N3 C4 C5 123.9(3) . . ?
C5 C4 N2 118.3(3) . . ?
C12 N5 C14 109.2(3) . . ?
C12 N5 C15 127.8(3) . . ?
C14 N5 C15 122.6(3) . . ?
C4 C5 H5 120.9 . . ?
C6 C5 C4 118.2(3) . . ?
C6 C5 H5 120.9 . . ?
C12 N6 C13 110.0(3) . . ?
C12 N6 C20 125.2(3) . . ?
C13 N6 C20 124.7(3) . . ?
C5 C6 H6 120.3 . . ?
C7 C6 C5 119.5(3) . . ?
C7 C6 H6 120.3 . . ?
C6 C7 H7 120.9 . . ?
C6 C7 C8 118.3(3) . . ?
C8 C7 H7 120.9 . . ?
N3 C8 C7 124.3(4) . . ?
N3 C8 H8 117.9 . . ?
C7 C8 H8 117.9 . . ?
N1 C9 H9 107.9 . . ?
N1 C9 C10 109.7(4) . . ?
N1 C9 C11 110.0(3) . . ?
C10 C9 H9 107.9 . . ?
C11 C9 H9 107.9 . . ?
C11 C9 C10 113.2(4) . . ?
C9 C10 H10A 109.5 . . ?
C9 C10 H10B 109.5 . . ?
C9 C10 H10C 109.5 . . ?
H10A C10 H10B 109.5 . . ?
H10A C10 H10C 109.5 . . ?
H10B C10 H10C 109.5 . . ?
C9 C11 H11A 109.5 . . ?
C9 C11 H11B 109.5 . . ?
C9 C11 H11C 109.5 . . ?
H11A C11 H11B 109.5 . . ?
H11A C11 H11C 109.5 . . ?
H11B C11 H11C 109.5 . . ?
N5 C12 S2 128.2(2) . . ?
N6 C12 S2 126.2(2) . . ?
N6 C12 N5 105.6(3) . . ?
N6 C13 H13 126.2 . . ?
C14 C13 N6 107.7(3) . . ?
C14 C13 H13 126.2 . . ?
N5 C14 H14 126.2 . . ?
C13 C14 N5 107.5(3) . . ?
C13 C14 H14 126.2 . . ?
N4 C15 N5 117.1(3) . . ?
N4 C15 C16 124.0(3) . . ?
C16 C15 N5 118.9(3) . . ?
C15 C16 H16 120.9 . . ?
C17 C16 C15 118.2(4) . . ?
C17 C16 H16 120.9 . . ?
C16 C17 H17 120.3 . . ?
C18 C17 C16 119.4(4) . . ?
C18 C17 H17 120.3 . . ?
C17 C18 H18 120.6 . . ?
C17 C18 C19 118.8(3) . . ?
C19 C18 H18 120.6 . . ?
N4 C19 C18 123.2(4) . . ?
N4 C19 H19 118.4 . . ?
C18 C19 H19 118.4 . . ?
N6 C20 H20 108.2 . . ?
N6 C20 C21 109.3(3) . . ?
N6 C20 C22 110.0(3) . . ?
C21 C20 H20 108.2 . . ?
C21 C20 C22 112.6(4) . . ?
C22 C20 H20 108.2 . . ?
C20 C21 H21A 109.5 . . ?
C20 C21 H21B 109.5 . . ?
C20 C21 H21C 109.5 . . ?
H21A C21 H21B 109.5 . . ?
H21A C21 H21C 109.5 . . ?
H21B C21 H21C 109.5 . . ?
C20 C22 H22A 109.5 . . ?
C20 C22 H22B 109.5 . . ?
C20 C22 H22C 109.5 . . ?
H22A C22 H22B 109.5 . . ?
H22A C22 H22C 109.5 . . ?
H22B C22 H22C 109.5 . . ?

loop_
_geom_bond_atom_site_label_1
_geom_bond_atom_site_label_2
_geom_bond_distance
_geom_bond_site_symmetry_2
_geom_bond_publ_flag
Cu1 S1 2.2476(10) . ?
Cu1 S2 2.2721(9) . ?
Cu1 N3 2.120(3) . ?
Cu1 N4 2.124(3) . ?
S1 C1 1.694(3) . ?
P1 F1 1.529(3) . ?
P1 F2 1.579(3) . ?
P1 F3 1.551(3) . ?
P1 F4 1.589(3) . ?
P1 F5 1.584(2) . ?
P1 F6 1.553(3) . ?
N1 C1 1.345(4) . ?
N1 C2 1.375(4) . ?
N1 C9 1.475(4) . ?
C1 N2 1.369(4) . ?
S2 C12 1.694(3) . ?
N2 C3 1.393(4) . ?
N2 C4 1.428(4) . ?
C2 H2 0.9300 . ?
C2 C3 1.332(5) . ?
N3 C4 1.322(4) . ?
N3 C8 1.345(4) . ?
C3 H3 0.9300 . ?
N4 C15 1.332(4) . ?
N4 C19 1.346(4) . ?
C4 C5 1.378(4) . ?
N5 C12 1.372(4) . ?
N5 C14 1.389(4) . ?
N5 C15 1.426(4) . ?
C5 H5 0.9300 . ?
C5 C6 1.374(5) . ?
N6 C12 1.352(4) . ?
N6 C13 1.385(4) . ?
N6 C20 1.488(4) . ?
C6 H6 0.9300 . ?
C6 C7 1.355(6) . ?
C7 H7 0.9300 . ?
C7 C8 1.366(5) . ?
C8 H8 0.9300 . ?
C9 H9 0.9800 . ?
C9 C10 1.510(7) . ?
C9 C11 1.491(6) . ?
C10 H10A 0.9600 . ?
C10 H10B 0.9600 . ?
C10 H10C 0.9600 . ?
C11 H11A 0.9600 . ?
C11 H11B 0.9600 . ?
C11 H11C 0.9600 . ?
C13 H13 0.9300 . ?
C13 C14 1.331(5) . ?
C14 H14 0.9300 . ?
C15 C16 1.380(4) . ?
C16 H16 0.9300 . ?
C16 C17 1.373(5) . ?
C17 H17 0.9300 . ?
C17 C18 1.364(6) . ?
C18 H18 0.9300 . ?
C18 C19 1.383(6) . ?
C19 H19 0.9300 . ?
C20 H20 0.9800 . ?
C20 C21 1.503(6) . ?
C20 C22 1.504(6) . ?
C21 H21A 0.9600 . ?
C21 H21B 0.9600 . ?
C21 H21C 0.9600 . ?
C22 H22A 0.9600 . ?
C22 H22B 0.9600 . ?
C22 H22C 0.9600 . ?

loop_
_geom_torsion_atom_site_label_1
_geom_torsion_atom_site_label_2
_geom_torsion_atom_site_label_3
_geom_torsion_atom_site_label_4
_geom_torsion
_geom_torsion_site_symmetry_1
_geom_torsion_site_symmetry_2
_geom_torsion_site_symmetry_3
_geom_torsion_site_symmetry_4
_geom_torsion_publ_flag
Cu1 S1 C1 N1 -144.0(3) . . . . ?
Cu1 S1 C1 N2 39.2(3) . . . . ?
Cu1 S2 C12 N5 42.7(3) . . . . ?
Cu1 S2 C12 N6 -138.3(3) . . . . ?
Cu1 N3 C4 N2 24.0(4) . . . . ?
Cu1 N3 C4 C5 -156.7(3) . . . . ?
Cu1 N3 C8 C7 160.5(4) . . . . ?
Cu1 N4 C15 N5 22.1(4) . . . . ?
Cu1 N4 C15 C16 -159.5(3) . . . . ?
Cu1 N4 C19 C18 162.4(3) . . . . ?
S1 C1 N2 C3 176.1(3) . . . . ?
S1 C1 N2 C4 4.3(5) . . . . ?
N1 C1 N2 C3 -1.2(4) . . . . ?
N1 C1 N2 C4 -173.0(3) . . . . ?
N1 C2 C3 N2 0.8(5) . . . . ?
C1 N1 C2 C3 -1.6(5) . . . . ?
C1 N1 C9 C10 137.1(4) . . . . ?
C1 N1 C9 C11 -97.8(4) . . . . ?
C1 N2 C3 C2 0.2(5) . . . . ?
C1 N2 C4 N3 -45.1(5) . . . . ?
C1 N2 C4 C5 135.5(4) . . . . ?
N2 C4 C5 C6 177.6(3) . . . . ?
C2 N1 C1 S1 -175.7(3) . . . . ?
C2 N1 C1 N2 1.7(4) . . . . ?
C2 N1 C9 C10 -47.6(5) . . . . ?
C2 N1 C9 C11 77.5(5) . . . . ?
N3 C4 C5 C6 -1.7(6) . . . . ?
C3 N2 C4 N3 144.1(3) . . . . ?
C3 N2 C4 C5 -35.3(5) . . . . ?
N4 C15 C16 C17 -2.1(5) . . . . ?
C4 N2 C3 C2 172.7(3) . . . . ?
C4 N3 C8 C7 1.3(6) . . . . ?
C4 C5 C6 C7 0.7(6) . . . . ?
N5 C15 C16 C17 176.2(3) . . . . ?
C5 C6 C7 C8 1.2(7) . . . . ?
N6 C13 C14 N5 -0.7(4) . . . . ?
C6 C7 C8 N3 -2.3(7) . . . . ?
C8 N3 C4 N2 -178.5(3) . . . . ?
C8 N3 C4 C5 0.7(5) . . . . ?
C9 N1 C1 S1 0.2(5) . . . . ?
C9 N1 C1 N2 177.7(3) . . . . ?
C9 N1 C2 C3 -177.5(4) . . . . ?
C12 N5 C14 C13 0.2(4) . . . . ?
C12 N5 C15 N4 -48.5(4) . . . . ?
C12 N5 C15 C16 133.0(3) . . . . ?
C12 N6 C13 C14 1.0(4) . . . . ?
C12 N6 C20 C21 106.1(4) . . . . ?
C12 N6 C20 C22 -129.7(4) . . . . ?
C13 N6 C12 S2 -179.9(3) . . . . ?
C13 N6 C12 N5 -0.8(3) . . . . ?
C13 N6 C20 C21 -70.1(5) . . . . ?
C13 N6 C20 C22 54.0(5) . . . . ?
C14 N5 C12 S2 179.5(2) . . . . ?
C14 N5 C12 N6 0.4(3) . . . . ?
C14 N5 C15 N4 138.7(3) . . . . ?
C14 N5 C15 C16 -39.8(4) . . . . ?
C15 N4 C19 C18 1.2(6) . . . . ?
C15 N5 C12 S2 5.9(4) . . . . ?
C15 N5 C12 N6 -173.2(3) . . . . ?
C15 N5 C14 C13 174.2(3) . . . . ?
C15 C16 C17 C18 2.2(6) . . . . ?
C16 C17 C18 C19 -0.8(6) . . . . ?
C17 C18 C19 N4 -1.0(6) . . . . ?
C19 N4 C15 N5 -178.0(3) . . . . ?
C19 N4 C15 C16 0.4(5) . . . . ?
C20 N6 C12 S2 3.3(5) . . . . ?
C20 N6 C12 N5 -177.5(3) . . . . ?
C20 N6 C13 C14 177.7(3) . . . . ?
